data_7228316
loop_
_publ_author_name
'Luo, Yang-Hui'
'Wang, Jin-Wen'
'Li, Yao-Jia'
'Chen, Chen'
'An, Pei-Jing'
'Wang, Senlin'
'You, Chao-Qun'
'Sun, Baiwang'

_publ_section_title
;
 Selective separation of aqueous sulfate anions via crystallization of
 sulfate-water clusters
;
_journal_name_full CrystEngComm
_journal_paper_doi 10.1039/C7CE00693D
_journal_year 2017
_chemical_formula_sum 'C10 H11 N5 O5'
_chemical_formula_weight 281.24
_chemical_name_systematic
;
 ?
;
_space_group_crystal_system monoclinic
_space_group_IT_number 14
_space_group_name_Hall '-P 2ybc'
_space_group_name_H-M_alt 'P 1 21/c 1'
_symmetry_space_group_name_Hall '-P 2ybc'
_symmetry_space_group_name_H-M 'P 1 21/c 1'
_atom_sites_solution_hydrogens mixed
_audit_creation_method SHELXL-2014
_audit_update_record
;
2017-01-11 deposited with the CCDC.
2017-05-25 downloaded from the CCDC.
;
_cell_angle_alpha 90
_cell_angle_beta 103.15(3)
_cell_angle_gamma 90
_cell_formula_units_Z 4
_cell_length_a 8.8062(18)
_cell_length_b 17.518(4)
_cell_length_c 8.1176(16)
_cell_measurement_reflns_used 1614
_cell_measurement_temperature 293(2)
_cell_measurement_theta_max 27.481
_cell_measurement_theta_min 3.294
_cell_volume 1219.4(5)
_computing_structure_refinement 'SHELXL-2014 (Sheldrick, 2014)'
_diffrn_ambient_temperature 293(2)
_diffrn_measured_fraction_theta_full 0.996
_diffrn_measured_fraction_theta_max 0.989
_diffrn_measurement_device_type 'Nonius CAD4'
_diffrn_measurement_method \w/2\q
_diffrn_radiation_type MoK\a
_diffrn_radiation_wavelength 0.71073
_diffrn_reflns_av_R_equivalents 0.0610
_diffrn_reflns_av_unetI/netI 0.0718
_diffrn_reflns_Laue_measured_fraction_full 0.996
_diffrn_reflns_Laue_measured_fraction_max 0.989
_diffrn_reflns_limit_h_max 11
_diffrn_reflns_limit_h_min -10
_diffrn_reflns_limit_k_max 22
_diffrn_reflns_limit_k_min -22
_diffrn_reflns_limit_l_max 10
_diffrn_reflns_limit_l_min -10
_diffrn_reflns_number 8037
_diffrn_reflns_point_group_measured_fraction_full 0.996
_diffrn_reflns_point_group_measured_fraction_max 0.989
_diffrn_reflns_theta_full 25.242
_diffrn_reflns_theta_max 27.481
_diffrn_reflns_theta_min 3.294
_exptl_absorpt_coefficient_mu 0.125
_exptl_crystal_colour Orange
_exptl_crystal_density_diffrn 1.532
_exptl_crystal_description prism
_exptl_crystal_F_000 584
_exptl_crystal_size_max 0.2
_exptl_crystal_size_mid 0.2
_exptl_crystal_size_min 0.2
_refine_diff_density_max 0.276
_refine_diff_density_min -0.279
_refine_diff_density_rms 0.085
_refine_ls_extinction_method none
_refine_ls_goodness_of_fit_ref 1.169
_refine_ls_hydrogen_treatment mixed
_refine_ls_matrix_type full
_refine_ls_number_parameters 187
_refine_ls_number_reflns 2776
_refine_ls_number_restraints 0
_refine_ls_restrained_S_all 1.169
_refine_ls_R_factor_all 0.1555
_refine_ls_R_factor_gt 0.0875
_refine_ls_shift/su_max 0.000
_refine_ls_shift/su_mean 0.000
_refine_ls_structure_factor_coef Fsqd
_refine_ls_weighting_details 'w=1/[\s^2^(Fo^2^)+(0.0780P)^2^+0.2811P] where P=(Fo^2^+2Fc^2^)/3'
_refine_ls_weighting_scheme calc
_refine_ls_wR_factor_gt 0.1798
_refine_ls_wR_factor_ref 0.2043
_reflns_Friedel_coverage 0.000
_reflns_number_gt 1614
_reflns_number_total 2776
_reflns_threshold_expression 'I > 2\s(I)'
_cod_data_source_file c7ce00693d2.cif
_cod_data_source_block 1
_cod_original_cell_volume 1219.4(4)
_cod_database_code 7228316
_shelx_space_group_comment
;
The symmetry employed for this shelxl refinement is uniquely defined
by the following loop, which should always be used as a source of
symmetry information in preference to the above space-group names.
They are only intended as comments.
;
_shelxl_version_number 2014-3

loop_
_space_group_symop_operation_xyz
'x, y, z'
'-x, y+1/2, -z+1/2'
'-x, -y, -z'
'x, -y-1/2, z-1/2'

loop_
_atom_site_label
_atom_site_type_symbol
_atom_site_fract_x
_atom_site_fract_y
_atom_site_fract_z
_atom_site_U_iso_or_equiv
_atom_site_adp_type
_atom_site_occupancy
_atom_site_site_symmetry_order
_atom_site_calc_flag
_atom_site_refinement_flags_posn
_atom_site_refinement_flags_adp
N2 N 0.2996(3) 0.11529(14) 1.0365(3) 0.0371(7) Uani 1 1 d . .
O4 O 0.0747(3) 0.53130(11) 0.8009(3) 0.0480(7) Uani 1 1 d . .
N3 N 0.2343(3) 0.18475(14) 0.9691(3) 0.0419(7) Uani 1 1 d . .
N5 N 0.3208(3) -0.00426(16) 1.0627(4) 0.0418(7) Uani 1 1 d . .
C7 C 0.0603(4) 0.39862(17) 0.7879(4) 0.0378(8) Uani 1 1 d . .
O5 O -0.0604(3) 0.41020(12) 0.6527(3) 0.0598(8) Uani 1 1 d . .
H5A H -0.0972 0.3689 0.6160 0.090 Uiso 1 1 calc R U
C6 C 0.1102(4) 0.32772(18) 0.8447(4) 0.0401(8) Uani 1 1 d . .
H6 H 0.0599 0.2847 0.7914 0.048 Uiso 1 1 calc R U
C2 C 0.1335(4) 0.46425(17) 0.8702(4) 0.0359(8) Uani 1 1 d . .
C4 C 0.3095(4) 0.38421(18) 1.0649(4) 0.0460(9) Uani 1 1 d . .
H4 H 0.3927 0.3792 1.1580 0.055 Uiso 1 1 calc R U
C8 C 0.2954(4) 0.24432(18) 1.0437(4) 0.0430(8) Uani 1 1 d . .
H8 H 0.3780 0.2401 1.1378 0.052 Uiso 1 1 calc R U
C5 C 0.2372(4) 0.31944(17) 0.9834(4) 0.0389(8) Uani 1 1 d . .
C9 C 0.4284(4) 0.09772(18) 1.1616(4) 0.0437(9) Uani 1 1 d . .
H9 H 0.4951 0.1335 1.2250 0.052 Uiso 1 1 calc R U
N4 N 0.4437(3) 0.02464(15) 1.1790(4) 0.0468(8) Uani 1 1 d . .
C10 C 0.2353(4) 0.04965(18) 0.9777(4) 0.0407(8) Uani 1 1 d . .
H10 H 0.1461 0.0432 0.8921 0.049 Uiso 1 1 calc R U
C1 C 0.1475(5) 0.60058(18) 0.8740(5) 0.0558(10) Uani 1 1 d . .
H1A H 0.0953 0.6436 0.8127 0.084 Uiso 1 1 calc R U
H1B H 0.2551 0.6007 0.8679 0.084 Uiso 1 1 calc R U
H1C H 0.1407 0.6038 0.9901 0.084 Uiso 1 1 calc R U
C3 C 0.2574(4) 0.45633(18) 1.0072(4) 0.0433(8) Uani 1 1 d . .
H3 H 0.3065 0.4995 1.0613 0.052 Uiso 1 1 calc R U
O3 O 0.6204(3) 0.15616(14) 0.9216(4) 0.0633(8) Uani 1 1 d . .
N1 N 0.6885(4) 0.21805(16) 0.9368(4) 0.0542(9) Uani 1 1 d . .
O1 O 0.6198(4) 0.27642(16) 0.8843(5) 0.1024(13) Uani 1 1 d . .
O2 O 0.8303(4) 0.22062(15) 1.0042(4) 0.0877(11) Uani 1 1 d . .
H5 H 0.318(4) -0.060(2) 1.057(4) 0.052(10) Uiso 1 1 d . .

loop_
_atom_site_aniso_label
_atom_site_aniso_U_11
_atom_site_aniso_U_22
_atom_site_aniso_U_33
_atom_site_aniso_U_23
_atom_site_aniso_U_13
_atom_site_aniso_U_12
N2 0.0375(16) 0.0319(14) 0.0357(15) -0.0002(12) -0.0048(12) -0.0024(12)
O4 0.0521(15) 0.0268(11) 0.0564(16) -0.0019(10) -0.0057(12) 0.0003(10)
N3 0.0455(17) 0.0298(15) 0.0436(17) 0.0053(12) -0.0043(13) 0.0023(12)
N5 0.0398(16) 0.0319(15) 0.0488(18) -0.0023(14) -0.0003(14) -0.0006(13)
C7 0.0317(18) 0.0345(18) 0.0406(19) -0.0010(15) -0.0056(15) -0.0017(14)
O5 0.0575(16) 0.0316(12) 0.0690(18) -0.0005(12) -0.0297(13) -0.0010(12)
C6 0.0391(19) 0.0316(17) 0.0442(19) -0.0046(15) -0.0015(16) -0.0045(14)
C2 0.0374(18) 0.0282(16) 0.0406(18) 0.0023(14) 0.0059(14) 0.0006(14)
C4 0.048(2) 0.044(2) 0.0377(19) -0.0011(16) -0.0083(16) -0.0035(16)
C8 0.045(2) 0.0361(18) 0.041(2) 0.0038(15) -0.0035(15) 0.0000(16)
C5 0.0410(19) 0.0343(18) 0.0377(18) -0.0017(14) 0.0015(15) -0.0011(14)
C9 0.041(2) 0.0366(19) 0.045(2) 0.0009(15) -0.0088(16) 0.0000(15)
N4 0.0400(17) 0.0426(17) 0.0495(18) 0.0013(14) -0.0071(14) -0.0034(13)
C10 0.0378(18) 0.0357(18) 0.0434(19) -0.0007(15) -0.0014(15) -0.0035(15)
C1 0.067(3) 0.0310(18) 0.065(3) -0.0035(17) 0.007(2) -0.0043(17)
C3 0.050(2) 0.0328(18) 0.0403(18) -0.0070(14) -0.0050(16) -0.0059(15)
O3 0.0544(16) 0.0360(14) 0.088(2) 0.0005(14) -0.0075(14) -0.0028(12)
N1 0.054(2) 0.0320(16) 0.063(2) 0.0050(14) -0.0149(16) 0.0046(15)
O1 0.089(2) 0.0401(16) 0.142(3) 0.0206(18) -0.048(2) 0.0095(15)
O2 0.0617(19) 0.0501(16) 0.123(3) 0.0147(17) -0.0377(18) -0.0065(14)

loop_
_atom_type_symbol
_atom_type_description
_atom_type_scat_dispersion_real
_atom_type_scat_dispersion_imag
_atom_type_scat_source
C C 0.0033 0.0016 'International Tables Vol C Tables 4.2.6.8 and 6.1.1.4'
H H 0.0000 0.0000 'International Tables Vol C Tables 4.2.6.8 and 6.1.1.4'
N N 0.0061 0.0033 'International Tables Vol C Tables 4.2.6.8 and 6.1.1.4'
O O 0.0106 0.0060 'International Tables Vol C Tables 4.2.6.8 and 6.1.1.4'

loop_
_geom_angle_atom_site_label_1
_geom_angle_atom_site_label_2
_geom_angle_atom_site_label_3
_geom_angle
C10 N2 C9 106.6(3)
C10 N2 N3 120.7(3)
C9 N2 N3 132.7(3)
C2 O4 C1 118.0(3)
C8 N3 N2 115.9(3)
C10 N5 N4 111.7(3)
O5 C7 C6 122.9(3)
O5 C7 C2 116.8(3)
C6 C7 C2 120.4(3)
C7 C6 C5 120.2(3)
O4 C2 C3 125.5(3)
O4 C2 C7 114.9(3)
C3 C2 C7 119.6(3)
C3 C4 C5 120.1(3)
N3 C8 C5 120.4(3)
C4 C5 C6 119.5(3)
C4 C5 C8 119.3(3)
C6 C5 C8 121.2(3)
N4 C9 N2 110.6(3)
C9 N4 N5 104.2(3)
N5 C10 N2 106.9(3)
C2 C3 C4 120.3(3)
O1 N1 O3 120.9(3)
O1 N1 O2 119.5(3)
O3 N1 O2 119.5(3)

loop_
_geom_bond_atom_site_label_1
_geom_bond_atom_site_label_2
_geom_bond_distance
N2 C10 1.322(4)
N2 C9 1.374(4)
N2 N3 1.403(3)
O4 C2 1.353(4)
O4 C1 1.436(4)
N3 C8 1.264(4)
N5 C10 1.303(4)
N5 N4 1.362(3)
C7 O5 1.358(4)
C7 C6 1.362(4)
C7 C2 1.410(4)
C6 C5 1.403(4)
C2 C3 1.376(5)
C4 C3 1.388(4)
C4 C5 1.392(4)
C8 C5 1.456(4)
C9 N4 1.292(4)
O3 N1 1.232(4)
N1 O1 1.215(4)
N1 O2 1.245(4)
